data_4501180
loop_
_publ_author_name
'Amghouz, Zakariae'
'Garc\'ia-Granda, Santiago'
'Garc\'ia, Jos\'e R.'
'Clearfield, Abraham'
'Valiente, Rafael'

_publ_section_title
;
 Organic--Inorganic Hybrids Assembled from Lanthanide and
 1,4-Phenylenebis(phosphonate)
;
_journal_issue 12
_journal_name_full 'Crystal Growth &amp; Design'
_journal_page_first 5289
_journal_paper_doi 10.1021/cg2008254
_journal_volume 11
_journal_year 2011
_chemical_formula_moiety 'C6 H4 Nd O6 P2'
_chemical_formula_sum 'C6 H4 Nd O6 P2'
_chemical_formula_weight 378.27
_space_group_IT_number 15
_symmetry_cell_setting monoclinic
_symmetry_space_group_name_Hall '-C 2yc'
_symmetry_space_group_name_H-M 'C 1 2/c 1'
_cell_angle_alpha 90.00000
_cell_angle_beta 108.496(8)
_cell_angle_gamma 90.00000
_cell_formula_units_Z 4
_cell_length_a 5.5549(11)
_cell_length_b 20.050(4)
_cell_length_c 8.2437(15)
_cell_measurement_temperature 298(2)
_cell_volume 870.7(3)
_computing_cell_refinement 'FULLPROF (Rodriguez-Carvajal, 2006)'
_computing_data_reduction 'FULLPROF (Rodriguez-Carvajal, 2006)'
_computing_molecular_graphics WinPLOTR
_computing_publication_material 'enCIFer (Allen et al., 2004)'
_computing_structure_refinement FULLPROF
_computing_structure_solution 'Coordinates taken for single crystal data'
_diffrn_ambient_temperature 298(2)
_diffrn_radiation_probe x-ray
_diffrn_radiation_type 'Cu K\a'
_diffrn_radiation_wavelength 1.5418
_diffrn_source 'X-ray tube'
_diffrn_source_target Cu
_exptl_absorpt_coefficient_mu 49.122
_exptl_absorpt_correction_type none
_exptl_crystal_density_diffrn 2.886
_exptl_crystal_F_000 712.0
_pd_calc_method 'Rietveld Refinement'
_pd_char_colour light_blue
_pd_instr_location ' ?'
_pd_meas_2theta_range_inc 0.013690
_pd_meas_2theta_range_max 70.02600
_pd_meas_2theta_range_min 5.09500
_pd_meas_number_of_points 4745
_pd_proc_2theta_range_inc 0.013690
_pd_proc_2theta_range_max 69.8503
_pd_proc_2theta_range_min 4.9193
_pd_proc_ls_background_function
;
FullProf Background 6-coeficient polynomial function
;
_pd_proc_ls_peak_cutoff 0.00500
_pd_proc_ls_profile_function Cauchy(Lorentzian)
_pd_proc_ls_prof_R_factor 2.5519
_pd_proc_ls_prof_wR_expected 0.5121
_pd_proc_ls_prof_wR_factor 3.5150
_pd_proc_wavelength 1.540560
_pd_spec_mounting ' ?'
_refine_ls_extinction_method none
_refine_ls_goodness_of_fit_all 47.1
_refine_ls_hydrogen_treatment noref
_refine_ls_matrix_type full
_refine_ls_number_constraints 0
_refine_ls_number_parameters 30
_refine_ls_number_reflns 665
_refine_ls_number_restraints 0
_refine_ls_R_I_factor 4.9142
_cod_data_source_file cg2008254_si_003.cif
_cod_data_source_block Nd(HBDP)
_cod_depositor_comments
;
The following automatic conversions were performed:

'_symmetry_cell_setting' value 'Monoclinic' changed to 'monoclinic'
according to /home/saulius/struct/CIF-dictionaries/cif_core.dic
dictionary named 'cif_core.dic' version 2.4.1 from 2010-06-29.

Automatic conversion script
Id: cif_fix_values 1715 2011-07-08 13:25:40Z adriana 
;
_cod_original_sg_symbol_H-M 'C 2/c'
_cod_database_code 4501180
_pd_proc_ls_prof_cr_factor 12.2429
_pd_proc_ls_prof_cwr_factor 12.3117
_pd_proc_ls_prof_cwr_expected 1.7936
_pd_proc_ls_prof_chi2 47.1200
_pd_proc_ls_prof_echi2 47.1200

loop_
_symmetry_equiv_pos_as_xyz
x,y,z
-x,y,-z+1/2
-x,-y,-z
x,-y,z+1/2
x+1/2,y+1/2,z
-x+1/2,y+1/2,-z+1/2
-x+1/2,-y+1/2,-z
x+1/2,-y+1/2,z+1/2

loop_
_atom_site_label
_atom_site_fract_x
_atom_site_fract_y
_atom_site_fract_z
_atom_site_U_iso_or_equiv
_atom_site_occupancy
_atom_site_adp_type
_atom_site_type_symbol
Nd1 0.00000 0.2344(3) 0.25000 0.02318 1.00000 Uani Nd
P1 -0.120(2) 0.3468(6) 0.4937(14) 0.02059 1.00000 Uani P
O1 0.246(4) 0.3230(12) 0.148(4) 0.02299 1.00000 Uani O
O2 0.418(4) 0.1924(9) 0.469(3) 0.02333 1.00000 Uani O
O3 -0.218(7) 0.1643(11) 0.373(3) 0.02528 1.00000 Uani O
C2 0.163(3) 0.4571(12) 0.619(3) 0.030(5) 0.53300 Uani C
C3 -0.214(4) 0.4745(12) 0.379(3) 0.031(7) 0.53300 Uani C
C2A 0.171(3) 0.4548(13) 0.476(3) 0.018(6) 0.46700 Uani C
C3A -0.216(4) 0.4786(11) 0.529(4) 0.030(5) 0.46700 Uani C
C1 -0.0513(19) 0.4320(6) 0.4979(15) 0.021(3) 1.00000 Uani C
H2 0.2706 0.4292 0.6983 0.036 0.53300 Uiso H
H3 -0.3576 0.4576 0.2988 0.038 0.53300 Uiso H
H2A 0.2895 0.4247 0.4647 0.021 0.46700 Uiso H
H3A -0.3583 0.4643 0.5538 0.036 0.46700 Uiso H

loop_
_atom_site_aniso_label
_atom_site_aniso_U_11
_atom_site_aniso_U_22
_atom_site_aniso_U_33
_atom_site_aniso_U_12
_atom_site_aniso_U_13
_atom_site_aniso_U_23
_atom_site_aniso_type_symbol
Nd1 0.02269 0.02342 0.02344 0.00000 0.00682 0.00000 Nd
P1 0.02023 0.01833 0.02322 -0.00032 0.00603 -0.00032 P
O1 0.02062 0.02749 0.02084 -0.00492 0.00296 -0.00199 O
O2 0.02652 0.02362 0.01985 0.00391 0.00494 0.00397 O
O3 0.03045 0.01955 0.02582 -0.00685 0.00494 -0.00492 O
C2 0.01767 0.02648 0.04270 0.00883 0.00691 0.02271 C
C3 0.02161 0.03829 0.03474 0.00883 0.01283 -0.00492 C
C2A 0.01178 0.02648 0.01390 -0.00979 0.00394 0.00000 C
C3A 0.01767 0.02648 0.04270 0.00883 0.00691 0.02271 C
C1 0.01277 0.03136 0.02285 -0.00294 0.01087 -0.00294 C

loop_
_atom_type_symbol
_atom_type_scat_Cromer_Mann_a1
_atom_type_scat_Cromer_Mann_b1
_atom_type_scat_Cromer_Mann_a2
_atom_type_scat_Cromer_Mann_b2
_atom_type_scat_Cromer_Mann_a3
_atom_type_scat_Cromer_Mann_b3
_atom_type_scat_Cromer_Mann_a4
_atom_type_scat_Cromer_Mann_b4
_atom_type_scat_Cromer_Mann_c
_atom_type_scat_dispersion_real
_atom_type_scat_dispersion_imag
_atom_type_scat_source
nd 22.68450 2.66248 19.68470 0.21063 12.77400 15.88500 2.85137 137.90300 1.98486 -3.43100 10.93300 International_Tables_for_Crystallography_Vol.C(1991)_Tables_6.1.1.4_and_6.1.1.5
p 6.43450 1.90670 4.17910 27.15700 1.78000 0.52600 1.49080 68.16450 1.11490 0.28300 0.43400 International_Tables_for_Crystallography_Vol.C(1991)_Tables_6.1.1.4_and_6.1.1.5
o 3.04850 13.27710 2.28680 5.70110 1.54630 0.32390 0.86700 32.90890 0.25080 0.04700 0.03200 International_Tables_for_Crystallography_Vol.C(1991)_Tables_6.1.1.4_and_6.1.1.5
h 0.49300 10.51090 0.32291 26.12570 0.14019 3.14236 0.04081 57.79970 0.00304 0.00000 0.00000 International_Tables_for_Crystallography_Vol.C(1991)_Tables_6.1.1.4_and_6.1.1.5
c 2.31000 20.84390 1.02000 10.20750 1.58860 0.56870 0.86500 51.65120 0.21560 0.01700 0.00900 International_Tables_for_Crystallography_Vol.C(1991)_Tables_6.1.1.4_and_6.1.1.5

loop_
_geom_angle_atom_site_label_1
_geom_angle_atom_site_label_2
_geom_angle_atom_site_label_3
_geom_angle
_geom_angle_site_symmetry_3
O1 Nd1 O2 90.0(13) .
O1 Nd1 O3 172.1(9) .
O2 Nd1 O3 88.6(17) .
O1 Nd1 O2 117.0(14) 2_555
O1 Nd1 O3 82.4(15) 2_555
O2 Nd1 O3 68.0(13) 2_555

loop_
_geom_bond_atom_site_label_1
_geom_bond_atom_site_label_2
_geom_bond_distance
_geom_bond_site_symmetry_2
Nd1 O1 2.54(3) .
Nd1 O1 2.54(3) 2_555
Nd1 O2 2.588(19) .
Nd1 O2 2.588(19) 2_555
Nd1 O2 2.66(2) 7_556
Nd1 O2 2.66(2) 8_454
Nd1 O3 2.29(3) .
Nd1 O3 2.29(3) 2_555
P1 O1 1.25(3) 2_555
P1 O2 1.32(2) 7_556
P1 O3 1.64(4) 7_456
P1 C1 1.748(12) .
O1 Nd1 2.54(3) .
O1 P1 1.25(3) 2_555
O2 Nd1 2.588(19) .
O2 Nd1 2.66(2) 7_556
O2 P1 1.32(2) 7_556
O3 Nd1 2.29(3) .
O3 P1 1.64(4) 7_456
C1 P1 1.748(12) .
